data_4126948
loop_
_publ_author_name
'Wu, Yunxiang'
'Chen, Zhaoqiang'
'Yang, Yaxi'
'Zhu, Weiliang'
'Zhou, Bing'

_publ_section_title
;
 Rh(III)-Catalyzed Redox-Neutral Unsymmetrical C-H Alkylation and
 Amidation Reactions of N-Phenoxyacetamides.
;
_journal_name_full 'Journal of the American Chemical Society'
_journal_paper_doi 10.1021/jacs.7b10349
_journal_year 2017
_chemical_formula_moiety 'C13 H14 Br N O6'
_chemical_formula_sum 'C13 H14 Br N O6'
_chemical_formula_weight 360.16
_space_group_crystal_system triclinic
_space_group_IT_number 2
_space_group_name_Hall '-P 1'
_space_group_name_H-M_alt 'P -1'
_symmetry_space_group_name_Hall '-P 1'
_symmetry_space_group_name_H-M 'P -1'
_atom_sites_solution_hydrogens geom
_atom_sites_solution_primary dual
_audit_creation_date 2017-05-19
_audit_creation_method
;
Olex2 1.2
(compiled 2017.03.28 svn.r3405 for OlexSys, GUI svn.r5337)
;
_cell_angle_alpha 92.744(2)
_cell_angle_beta 90.917(2)
_cell_angle_gamma 111.231(2)
_cell_formula_units_Z 4
_cell_length_a 7.8925(5)
_cell_length_b 10.6053(8)
_cell_length_c 18.5694(12)
_cell_measurement_reflns_used 2224
_cell_measurement_temperature 173
_cell_measurement_theta_max 22.86
_cell_measurement_theta_min 2.28
_cell_volume 1446.22(17)
_computing_cell_refinement 'SAINT v8.34A (Bruker, 2013)'
_computing_data_reduction 'SAINT v8.34A (Bruker, 2013)'
_computing_molecular_graphics 'Olex2 (Dolomanov et al., 2009)'
_computing_publication_material 'Olex2 (Dolomanov et al., 2009)'
_computing_structure_refinement 'ShelXL (Sheldrick, 2015)'
_computing_structure_solution 'ShelXT (Sheldrick, 2015)'
_diffrn_ambient_temperature 173
_diffrn_measured_fraction_theta_full 0.984
_diffrn_measured_fraction_theta_max 0.975
_diffrn_measurement_device_type 'Bruker APEX-II CCD'
_diffrn_measurement_method '\f and \w scans'
_diffrn_radiation_type MoK\a
_diffrn_radiation_wavelength 0.71073
_diffrn_reflns_av_R_equivalents 0.0431
_diffrn_reflns_av_unetI/netI 0.0770
_diffrn_reflns_Laue_measured_fraction_full 0.984
_diffrn_reflns_Laue_measured_fraction_max 0.975
_diffrn_reflns_limit_h_max 10
_diffrn_reflns_limit_h_min -10
_diffrn_reflns_limit_k_max 13
_diffrn_reflns_limit_k_min -13
_diffrn_reflns_limit_l_max 24
_diffrn_reflns_limit_l_min -23
_diffrn_reflns_number 13221
_diffrn_reflns_point_group_measured_fraction_full 0.984
_diffrn_reflns_point_group_measured_fraction_max 0.975
_diffrn_reflns_theta_full 25.242
_diffrn_reflns_theta_max 27.613
_diffrn_reflns_theta_min 2.064
_diffrn_standards_number 0
_exptl_absorpt_coefficient_mu 2.869
_exptl_absorpt_correction_T_max 0.7456
_exptl_absorpt_correction_T_min 0.5986
_exptl_absorpt_correction_type multi-scan
_exptl_absorpt_process_details
'SADABS-2014/5 (Bruker,2014/5) was used for absorption correction. wR2(int) was 0.0857 before and 0.0461 after correction. The Ratio of minimum to maximum transmission is 0.8028. The \l/2 correction factor is 0.00150.'
_exptl_crystal_colour colourless
_exptl_crystal_colour_primary colourless
_exptl_crystal_density_diffrn 1.654
_exptl_crystal_description block
_exptl_crystal_F_000 728
_exptl_crystal_size_max 0.28
_exptl_crystal_size_mid 0.15
_exptl_crystal_size_min 0.12
_refine_diff_density_max 0.522
_refine_diff_density_min -0.526
_refine_diff_density_rms 0.105
_refine_ls_extinction_method none
_refine_ls_goodness_of_fit_ref 0.988
_refine_ls_hydrogen_treatment constr
_refine_ls_matrix_type full
_refine_ls_number_parameters 387
_refine_ls_number_reflns 6557
_refine_ls_number_restraints 0
_refine_ls_restrained_S_all 0.988
_refine_ls_R_factor_all 0.0777
_refine_ls_R_factor_gt 0.0467
_refine_ls_shift/su_max 0.005
_refine_ls_shift/su_mean 0.000
_refine_ls_structure_factor_coef Fsqd
_refine_ls_weighting_details 'w=1/[\s^2^(Fo^2^)+(0.0640P)^2^] where P=(Fo^2^+2Fc^2^)/3'
_refine_ls_weighting_scheme calc
_refine_ls_wR_factor_gt 0.1163
_refine_ls_wR_factor_ref 0.1309
_reflns_Friedel_coverage 0.000
_reflns_number_gt 4555
_reflns_number_total 6557
_reflns_threshold_expression 'I > 2\s(I)'
_cod_data_source_file ja7b10349_si_002.cif
_cod_data_source_block mo_2017375wyx0517_0m
_cod_database_code 4126948
_shelx_shelxl_version_number 2014/7
_shelx_space_group_comment
;
The symmetry employed for this shelxl refinement is uniquely defined
by the following loop, which should always be used as a source of
symmetry information in preference to the above space-group names.
They are only intended as comments.
;
_olex2_refinement_description
;
1. Fixed Uiso
 At 1.2 times of:
  All C(H) groups, All N(H) groups
 At 1.5 times of:
  All C(H,H,H) groups, All O(H) groups
2.a Ternary CH refined with riding coordinates:
 C22(H22), C9(H9)
2.b Aromatic/amide H refined with riding coordinates:
 N2(H2), N1(H1), C3(H3), C14(H14), C16(H16), C1(H1A)
2.c Idealised Me refined as rotating group:
 C26(H26A,H26B,H26C), C21(H21A,H21B,H21C), C24(H24A,H24B,H24C), C11(H11A,H11B,
 H11C), C8(H8A,H8B,H8C), C13(H13A,H13B,H13C)
2.d Idealised tetrahedral OH refined as rotating group:
 O8(H8), O5(H5)
;
_olex2_submission_special_instructions 'No special instructions were received'

loop_
_space_group_symop_operation_xyz
'x, y, z'
'-x, -y, -z'

loop_
_atom_site_label
_atom_site_type_symbol
_atom_site_fract_x
_atom_site_fract_y
_atom_site_fract_z
_atom_site_U_iso_or_equiv
_atom_site_adp_type
_atom_site_occupancy
_atom_site_site_symmetry_order
_atom_site_calc_flag
_atom_site_refinement_flags_posn
Br2 Br 1.04867(6) 0.81107(4) 1.04201(2) 0.03431(14) Uani 1 1 d .
Br1 Br 0.47294(6) 0.26501(4) 0.38340(2) 0.03374(14) Uani 1 1 d .
O1 O 0.5247(4) 0.1698(3) 0.68080(16) 0.0344(7) Uani 1 1 d .
O8 O 0.4281(4) 0.4772(3) 0.83961(16) 0.0331(7) Uani 1 1 d .
H8 H 0.4117 0.3943 0.8364 0.050 Uiso 1 1 calc GR
O10 O 0.2908(4) 0.7632(3) 0.78818(14) 0.0307(6) Uani 1 1 d .
O9 O 0.3205(4) 0.7216(3) 0.90372(15) 0.0328(7) Uani 1 1 d .
O12 O 0.7868(4) 0.8941(3) 0.75178(15) 0.0308(7) Uani 1 1 d .
O4 O 0.8362(4) 0.4271(3) 0.76879(15) 0.0364(7) Uani 1 1 d .
O3 O 0.9136(4) 0.3410(3) 0.66799(15) 0.0330(7) Uani 1 1 d .
O5 O 0.9203(4) 0.6291(3) 0.62947(14) 0.0320(7) Uani 1 1 d .
H5 H 0.9623 0.7111 0.6199 0.048 Uiso 1 1 calc GR
O11 O 0.6799(4) 0.9861(3) 0.84245(16) 0.0357(7) Uani 1 1 d .
O6 O 1.0278(4) 0.8573(3) 0.57308(17) 0.0406(8) Uani 1 1 d .
O2 O 0.3289(4) 0.2793(3) 0.67798(18) 0.0444(8) Uani 1 1 d .
N2 N 0.5666(4) 0.3423(3) 0.95079(17) 0.0245(7) Uani 1 1 d .
H2 H 0.5882 0.3240 0.9950 0.029 Uiso 1 1 calc R
O7 O 0.4226(5) 0.2405(3) 0.84514(16) 0.0487(9) Uani 1 1 d .
N1 N 1.0009(4) 0.7034(3) 0.47958(18) 0.0259(7) Uani 1 1 d .
H1 H 1.0493 0.6928 0.4384 0.031 Uiso 1 1 calc R
C2 C 0.6138(5) 0.3822(4) 0.46013(19) 0.0223(8) Uani 1 1 d .
C3 C 0.5733(5) 0.3473(4) 0.5306(2) 0.0240(8) Uani 1 1 d .
H3 H 0.4765 0.2659 0.5404 0.029 Uiso 1 1 calc R
C14 C 0.7924(5) 0.7629(4) 0.92517(19) 0.0231(8) Uani 1 1 d .
H14 H 0.8434 0.8584 0.9218 0.028 Uiso 1 1 calc R
C4 C 0.6768(5) 0.4336(4) 0.5865(2) 0.0213(8) Uani 1 1 d .
C17 C 0.6421(5) 0.4818(4) 0.93663(19) 0.0197(8) Uani 1 1 d .
C22 C 0.5661(5) 0.7433(4) 0.82212(19) 0.0213(8) Uani 1 1 d .
H22 H 0.5501 0.6866 0.7761 0.026 Uiso 1 1 calc R
C9 C 0.6487(5) 0.4043(4) 0.6658(2) 0.0255(8) Uani 1 1 d .
H9 H 0.6314 0.4835 0.6916 0.031 Uiso 1 1 calc R
C15 C 0.8584(5) 0.7010(4) 0.9766(2) 0.0230(8) Uani 1 1 d .
C5 C 0.8189(5) 0.5541(4) 0.5721(2) 0.0219(8) Uani 1 1 d .
C16 C 0.7869(5) 0.5631(4) 0.98256(19) 0.0233(8) Uani 1 1 d .
H16 H 0.8358 0.5228 1.0180 0.028 Uiso 1 1 calc R
C23 C 0.6815(5) 0.8874(4) 0.8076(2) 0.0233(8) Uani 1 1 d .
C19 C 0.6512(5) 0.6844(4) 0.87852(19) 0.0209(8) Uani 1 1 d .
C18 C 0.5734(5) 0.5434(4) 0.8841(2) 0.0221(8) Uani 1 1 d .
C1 C 0.7510(5) 0.5014(4) 0.4445(2) 0.0238(8) Uani 1 1 d .
H1A H 0.7742 0.5241 0.3958 0.029 Uiso 1 1 calc R
C25 C 0.3794(5) 0.7405(4) 0.8440(2) 0.0223(8) Uani 1 1 d .
C7 C 1.0756(5) 0.8266(4) 0.5135(2) 0.0294(9) Uani 1 1 d .
C10 C 0.4801(5) 0.2784(4) 0.6757(2) 0.0272(9) Uani 1 1 d .
C6 C 0.8546(5) 0.5877(4) 0.5005(2) 0.0230(8) Uani 1 1 d .
C20 C 0.4679(6) 0.2336(4) 0.9082(2) 0.0289(9) Uani 1 1 d .
C12 C 0.8146(5) 0.3866(4) 0.6993(2) 0.0267(9) Uani 1 1 d .
C26 C 0.1147(5) 0.7726(5) 0.8011(3) 0.0380(11) Uani 1 1 d .
H26A H 0.0581 0.7814 0.7552 0.057 Uiso 1 1 calc GR
H26B H 0.1306 0.8520 0.8335 0.057 Uiso 1 1 calc GR
H26C H 0.0366 0.6906 0.8234 0.057 Uiso 1 1 calc GR
C21 C 0.4145(6) 0.1003(4) 0.9416(2) 0.0331(10) Uani 1 1 d .
H21A H 0.4607 0.1141 0.9918 0.050 Uiso 1 1 calc GR
H21B H 0.4661 0.0418 0.9147 0.050 Uiso 1 1 calc GR
H21C H 0.2816 0.0572 0.9403 0.050 Uiso 1 1 calc GR
C24 C 0.9015(7) 1.0296(5) 0.7327(3) 0.0468(13) Uani 1 1 d .
H24A H 0.9634 1.0232 0.6881 0.070 Uiso 1 1 calc GR
H24B H 0.9922 1.0727 0.7717 0.070 Uiso 1 1 calc GR
H24C H 0.8260 1.0841 0.7255 0.070 Uiso 1 1 calc GR
C11 C 0.3765(6) 0.0451(4) 0.6933(3) 0.0456(12) Uani 1 1 d .
H11A H 0.2840 0.0251 0.6542 0.068 Uiso 1 1 calc GR
H11B H 0.3225 0.0546 0.7394 0.068 Uiso 1 1 calc GR
H11C H 0.4225 -0.0291 0.6947 0.068 Uiso 1 1 calc GR
C8 C 1.2215(6) 0.9309(4) 0.4743(3) 0.0437(12) Uani 1 1 d .
H8A H 1.1769 1.0010 0.4594 0.066 Uiso 1 1 calc GR
H8B H 1.2533 0.8873 0.4316 0.066 Uiso 1 1 calc GR
H8C H 1.3294 0.9722 0.5064 0.066 Uiso 1 1 calc GR
C13 C 0.9883(8) 0.4093(6) 0.8054(3) 0.0577(15) Uani 1 1 d .
H13A H 1.0979 0.4480 0.7776 0.087 Uiso 1 1 calc GR
H13B H 0.9623 0.3124 0.8099 0.087 Uiso 1 1 calc GR
H13C H 1.0079 0.4553 0.8535 0.087 Uiso 1 1 calc GR

loop_
_atom_site_aniso_label
_atom_site_aniso_U_11
_atom_site_aniso_U_22
_atom_site_aniso_U_33
_atom_site_aniso_U_23
_atom_site_aniso_U_13
_atom_site_aniso_U_12
Br2 0.0325(2) 0.0333(2) 0.0304(2) 0.00176(18) -0.01253(18) 0.00463(18)
Br1 0.0401(3) 0.0314(2) 0.0227(2) -0.00519(17) -0.00477(18) 0.00570(19)
O1 0.0287(15) 0.0280(15) 0.0441(18) 0.0045(13) 0.0057(13) 0.0068(12)
O8 0.0364(16) 0.0232(14) 0.0377(17) -0.0022(13) -0.0172(14) 0.0099(13)
O10 0.0288(15) 0.0439(17) 0.0243(15) 0.0076(13) -0.0009(12) 0.0186(13)
O9 0.0329(15) 0.0479(18) 0.0233(15) 0.0070(13) 0.0048(13) 0.0207(14)
O12 0.0340(15) 0.0278(15) 0.0301(16) 0.0056(12) 0.0091(13) 0.0097(12)
O4 0.0500(19) 0.0379(17) 0.0193(15) 0.0007(12) -0.0113(13) 0.0142(15)
O3 0.0338(16) 0.0378(17) 0.0307(16) 0.0082(13) 0.0027(13) 0.0159(14)
O5 0.0355(16) 0.0263(15) 0.0265(15) -0.0003(12) -0.0079(13) 0.0028(13)
O11 0.0454(18) 0.0246(15) 0.0354(17) -0.0024(13) 0.0034(14) 0.0111(13)
O6 0.0488(19) 0.0267(16) 0.0387(18) -0.0039(14) 0.0056(15) 0.0052(14)
O2 0.0292(16) 0.056(2) 0.052(2) 0.0188(17) 0.0072(15) 0.0180(15)
N2 0.0358(18) 0.0236(17) 0.0171(16) 0.0034(13) -0.0014(14) 0.0142(14)
O7 0.087(3) 0.0270(16) 0.0291(18) -0.0026(14) -0.0179(17) 0.0192(17)
N1 0.0259(17) 0.0247(17) 0.0269(18) 0.0050(14) 0.0020(14) 0.0085(14)
C2 0.0264(19) 0.0244(19) 0.0163(18) 0.0004(15) -0.0039(15) 0.0098(16)
C3 0.0237(19) 0.026(2) 0.024(2) 0.0041(16) 0.0017(16) 0.0115(16)
C14 0.0247(19) 0.0233(19) 0.022(2) 0.0037(15) 0.0042(16) 0.0090(16)
C4 0.0240(19) 0.0215(19) 0.0199(19) 0.0022(15) -0.0007(15) 0.0100(15)
C17 0.0201(18) 0.0223(18) 0.0166(18) 0.0014(15) 0.0024(15) 0.0074(15)
C22 0.029(2) 0.0226(19) 0.0149(18) 0.0023(15) -0.0004(15) 0.0122(16)
C9 0.030(2) 0.028(2) 0.021(2) 0.0027(16) -0.0023(17) 0.0133(17)
C15 0.0209(18) 0.029(2) 0.0176(19) 0.0029(16) 0.0002(15) 0.0064(16)
C5 0.0209(18) 0.0232(19) 0.022(2) -0.0009(15) -0.0024(15) 0.0085(15)
C16 0.0261(19) 0.029(2) 0.0167(19) 0.0040(16) -0.0037(16) 0.0124(17)
C23 0.0247(19) 0.028(2) 0.021(2) 0.0057(16) -0.0031(16) 0.0144(16)
C19 0.0243(19) 0.0264(19) 0.0141(18) 0.0031(15) 0.0001(15) 0.0116(16)
C18 0.0230(19) 0.0229(19) 0.0198(19) -0.0003(15) -0.0034(16) 0.0081(15)
C1 0.028(2) 0.030(2) 0.0177(19) 0.0027(16) 0.0023(16) 0.0156(17)
C25 0.0227(19) 0.0195(18) 0.023(2) 0.0004(15) -0.0037(16) 0.0056(15)
C7 0.025(2) 0.026(2) 0.038(2) 0.0055(18) -0.0003(18) 0.0095(17)
C10 0.028(2) 0.035(2) 0.017(2) 0.0012(17) 0.0017(17) 0.0087(18)
C6 0.0227(19) 0.0216(19) 0.027(2) 0.0059(16) 0.0022(16) 0.0103(15)
C20 0.039(2) 0.025(2) 0.024(2) -0.0009(17) 0.0034(19) 0.0140(18)
C12 0.031(2) 0.0228(19) 0.021(2) 0.0055(16) -0.0004(17) 0.0036(17)
C26 0.026(2) 0.048(3) 0.044(3) 0.005(2) -0.004(2) 0.018(2)
C21 0.040(2) 0.023(2) 0.035(2) -0.0017(18) -0.002(2) 0.0106(18)
C24 0.040(3) 0.039(3) 0.051(3) 0.014(2) 0.013(2) 0.001(2)
C11 0.045(3) 0.026(2) 0.054(3) 0.000(2) 0.006(2) -0.002(2)
C8 0.042(3) 0.030(2) 0.049(3) 0.009(2) 0.011(2) 0.000(2)
C13 0.081(4) 0.057(3) 0.037(3) -0.003(2) -0.035(3) 0.029(3)

loop_
_atom_type_symbol
_atom_type_description
_atom_type_scat_dispersion_real
_atom_type_scat_dispersion_imag
_atom_type_scat_source
C C 0.0033 0.0016 'International Tables Vol C Tables 4.2.6.8 and 6.1.1.4'
H H 0.0000 0.0000 'International Tables Vol C Tables 4.2.6.8 and 6.1.1.4'
Br Br -0.2901 2.4595 'International Tables Vol C Tables 4.2.6.8 and 6.1.1.4'
N N 0.0061 0.0033 'International Tables Vol C Tables 4.2.6.8 and 6.1.1.4'
O O 0.0106 0.0060 'International Tables Vol C Tables 4.2.6.8 and 6.1.1.4'

loop_
_geom_angle_atom_site_label_1
_geom_angle_atom_site_label_2
_geom_angle_atom_site_label_3
_geom_angle
C10 O1 C11 115.8(3)
C18 O8 H8 109.5
C25 O10 C26 117.1(3)
C23 O12 C24 116.3(3)
C12 O4 C13 114.5(4)
C5 O5 H5 109.5
C17 N2 H2 114.5
C20 N2 H2 114.5
C20 N2 C17 130.9(3)
C7 N1 H1 115.4
C7 N1 C6 129.3(3)
C6 N1 H1 115.4
C3 C2 Br1 119.0(3)
C1 C2 Br1 119.2(3)
C1 C2 C3 121.8(4)
C2 C3 H3 120.7
C4 C3 C2 118.6(3)
C4 C3 H3 120.7
C15 C14 H14 120.4
C15 C14 C19 119.3(3)
C19 C14 H14 120.4
C3 C4 C9 123.4(3)
C3 C4 C5 120.8(3)
C5 C4 C9 115.8(3)
C16 C17 N2 116.3(3)
C16 C17 C18 118.9(3)
C18 C17 N2 124.7(3)
C23 C22 H22 108.1
C23 C22 C19 112.9(3)
C23 C22 C25 108.1(3)
C19 C22 H22 108.1
C19 C22 C25 111.3(3)
C25 C22 H22 108.1
C4 C9 H9 108.3
C4 C9 C10 111.5(3)
C10 C9 H9 108.3
C12 C9 C4 110.5(3)
C12 C9 H9 108.3
C12 C9 C10 109.8(3)
C14 C15 Br2 118.8(3)
C16 C15 Br2 119.7(3)
C16 C15 C14 121.5(4)
O5 C5 C4 117.1(3)
O5 C5 C6 123.5(3)
C6 C5 C4 119.3(3)
C17 C16 H16 119.9
C15 C16 C17 120.2(3)
C15 C16 H16 119.9
O12 C23 C22 112.2(3)
O11 C23 O12 123.3(4)
O11 C23 C22 124.5(3)
C14 C19 C22 123.1(3)
C14 C19 C18 120.5(3)
C18 C19 C22 116.3(3)
O8 C18 C17 124.4(3)
O8 C18 C19 115.9(3)
C17 C18 C19 119.6(3)
C2 C1 H1A 120.3
C2 C1 C6 119.4(3)
C6 C1 H1A 120.3
O10 C25 C22 110.2(3)
O9 C25 O10 124.4(3)
O9 C25 C22 125.3(4)
O6 C7 N1 123.7(4)
O6 C7 C8 120.1(4)
N1 C7 C8 116.2(4)
O1 C10 C9 110.8(3)
O2 C10 O1 125.4(4)
O2 C10 C9 123.8(4)
C5 C6 N1 124.1(3)
C1 C6 N1 115.7(3)
C1 C6 C5 120.0(3)
N2 C20 C21 116.0(4)
O7 C20 N2 123.4(4)
O7 C20 C21 120.6(4)
O4 C12 C9 111.0(3)
O3 C12 O4 123.8(4)
O3 C12 C9 125.2(4)
O10 C26 H26A 109.5
O10 C26 H26B 109.5
O10 C26 H26C 109.5
H26A C26 H26B 109.5
H26A C26 H26C 109.5
H26B C26 H26C 109.5
C20 C21 H21A 109.5
C20 C21 H21B 109.5
C20 C21 H21C 109.5
H21A C21 H21B 109.5
H21A C21 H21C 109.5
H21B C21 H21C 109.5
O12 C24 H24A 109.5
O12 C24 H24B 109.5
O12 C24 H24C 109.5
H24A C24 H24B 109.5
H24A C24 H24C 109.5
H24B C24 H24C 109.5
O1 C11 H11A 109.5
O1 C11 H11B 109.5
O1 C11 H11C 109.5
H11A C11 H11B 109.5
H11A C11 H11C 109.5
H11B C11 H11C 109.5
C7 C8 H8A 109.5
C7 C8 H8B 109.5
C7 C8 H8C 109.5
H8A C8 H8B 109.5
H8A C8 H8C 109.5
H8B C8 H8C 109.5
O4 C13 H13A 109.5
O4 C13 H13B 109.5
O4 C13 H13C 109.5
H13A C13 H13B 109.5
H13A C13 H13C 109.5
H13B C13 H13C 109.5

loop_
_geom_bond_atom_site_label_1
_geom_bond_atom_site_label_2
_geom_bond_distance
Br2 C15 1.905(4)
Br1 C2 1.894(4)
O1 C10 1.328(5)
O1 C11 1.445(5)
O8 H8 0.8400
O8 C18 1.349(4)
O10 C25 1.321(5)
O10 C26 1.451(5)
O9 C25 1.207(4)
O12 C23 1.328(4)
O12 C24 1.458(5)
O4 C12 1.329(4)
O4 C13 1.446(6)
O3 C12 1.201(5)
O5 H5 0.8400
O5 C5 1.355(4)
O11 C23 1.208(5)
O6 C7 1.241(5)
O2 C10 1.198(5)
N2 H2 0.8800
N2 C17 1.419(5)
N2 C20 1.343(5)
O7 C20 1.232(5)
N1 H1 0.8800
N1 C7 1.343(5)
N1 C6 1.423(5)
C2 C3 1.388(5)
C2 C1 1.381(5)
C3 H3 0.9500
C3 C4 1.386(5)
C14 H14 0.9500
C14 C15 1.381(5)
C14 C19 1.383(5)
C4 C9 1.523(5)
C4 C5 1.402(5)
C17 C16 1.401(5)
C17 C18 1.405(5)
C22 H22 1.0000
C22 C23 1.509(5)
C22 C19 1.511(5)
C22 C25 1.525(5)
C9 H9 1.0000
C9 C10 1.527(5)
C9 C12 1.516(6)
C15 C16 1.375(5)
C5 C6 1.399(5)
C16 H16 0.9500
C19 C18 1.405(5)
C1 H1A 0.9500
C1 C6 1.389(5)
C7 C8 1.504(5)
C20 C21 1.491(6)
C26 H26A 0.9800
C26 H26B 0.9800
C26 H26C 0.9800
C21 H21A 0.9800
C21 H21B 0.9800
C21 H21C 0.9800
C24 H24A 0.9800
C24 H24B 0.9800
C24 H24C 0.9800
C11 H11A 0.9800
C11 H11B 0.9800
C11 H11C 0.9800
C8 H8A 0.9800
C8 H8B 0.9800
C8 H8C 0.9800
C13 H13A 0.9800
C13 H13B 0.9800
C13 H13C 0.9800
